data_1563655
loop_
_publ_author_name
'Lipatov, Alexey'
'Gribanov, Alexander'
'Grytsiv, Andriy'
'Safronov, Sergey'
'Rogl, Peter'
'Rousnyak, Julia'
'Seropegin, Yurii'
'Giester, Gerald'

_publ_section_title
;
 The ternary system cerium--rhodium--silicon
;
_journal_issue 4
_journal_name_full 'Journal of Solid State Chemistry'
_journal_page_first 829
_journal_page_last 843
_journal_paper_doi 10.1016/j.jssc.2010.01.029
_journal_volume 183
_journal_year 2010
_chemical_formula_sum 'Ce Rh Si2'
_chemical_formula_weight 299.21
_space_group_IT_number 63
_space_group_name_Hall '-C 2c 2'
_space_group_name_H-M_alt 'C m c m'
_symmetry_cell_setting orthorhombic
_symmetry_space_group_name_H-M 'C m c m'
_atom_sites_solution_hydrogens geom
_atom_sites_solution_primary direct
_atom_sites_solution_secondary difmap
_audit_creation_method SHELXL-97
_cell_angle_alpha 90.00
_cell_angle_beta 90.00
_cell_angle_gamma 90.00
_cell_formula_units_Z 4
_cell_length_a 4.2604(2)
_cell_length_b 16.7737(6)
_cell_length_c 4.17870(10)
_cell_measurement_temperature 298(2)
_cell_volume 298.621(19)
_computing_structure_refinement 'SHELXL-97 (Sheldrick, 1997)'
_computing_structure_solution 'SHELXS-97 (Sheldrick, 1990)'
_diffrn_ambient_temperature 298(2)
_diffrn_measured_fraction_theta_full 0.975
_diffrn_measured_fraction_theta_max 0.975
_diffrn_radiation_monochromator graphite
_diffrn_radiation_source 'fine-focus sealed tube'
_diffrn_radiation_type MoK\a
_diffrn_radiation_wavelength 0.71069
_diffrn_reflns_av_R_equivalents 0.0114
_diffrn_reflns_av_sigmaI/netI 0.0144
_diffrn_reflns_limit_h_max 6
_diffrn_reflns_limit_h_min -6
_diffrn_reflns_limit_k_max 27
_diffrn_reflns_limit_k_min -25
_diffrn_reflns_limit_l_max 6
_diffrn_reflns_limit_l_min -6
_diffrn_reflns_number 684
_diffrn_reflns_theta_full 36.17
_diffrn_reflns_theta_max 36.17
_diffrn_reflns_theta_min 2.43
_exptl_absorpt_coefficient_mu 21.043
_exptl_absorpt_correction_T_max 0.5709
_exptl_absorpt_correction_T_min 0.5709
_exptl_crystal_density_diffrn 6.655
_exptl_crystal_density_method 'not measured'
_exptl_crystal_F_000 524
_exptl_crystal_size_max 0.03
_exptl_crystal_size_mid 0.03
_exptl_crystal_size_min 0.03
_refine_diff_density_max 3.134
_refine_diff_density_min -1.119
_refine_diff_density_rms 0.327
_refine_ls_extinction_coef 0.0048(4)
_refine_ls_extinction_expression Fc^*^=kFc[1+0.001xFc^2^\l^3^/sin(2\q)]^-1/4^
_refine_ls_extinction_method SHELXL
_refine_ls_goodness_of_fit_ref 1.294
_refine_ls_hydrogen_treatment mixed
_refine_ls_matrix_type full
_refine_ls_number_parameters 19
_refine_ls_number_reflns 424
_refine_ls_number_restraints 0
_refine_ls_restrained_S_all 1.294
_refine_ls_R_factor_all 0.0208
_refine_ls_R_factor_gt 0.0173
_refine_ls_shift/su_max 0.000
_refine_ls_shift/su_mean 0.000
_refine_ls_structure_factor_coef Fsqd
_refine_ls_weighting_details 'calc w=1/[\s^2^(Fo^2^)+(0.0096P)^2^+8.2468P] where P=(Fo^2^+2Fc^2^)/3'
_refine_ls_weighting_scheme calc
_refine_ls_wR_factor_gt 0.0371
_refine_ls_wR_factor_ref 0.0536
_reflns_number_gt 398
_reflns_number_total 424
_reflns_threshold_expression >2sigma(I)
_cod_data_source_file JSSC-2010-183-829.cif
_cod_data_source_block cerhsi2
_cod_original_sg_symbol_H-M Cmcm
_cod_database_code 1563655

loop_
_symmetry_equiv_pos_as_xyz
'x, y, z'
'x, -y, -z'
'x, y, -z+1/2'
'x, -y, z+1/2'
'x+1/2, y+1/2, z'
'x+1/2, -y+1/2, -z'
'x+1/2, y+1/2, -z+1/2'
'x+1/2, -y+1/2, z+1/2'
'-x, -y, -z'
'-x, y, z'
'-x, -y, z-1/2'
'-x, y, -z-1/2'
'-x+1/2, -y+1/2, -z'
'-x+1/2, y+1/2, z'
'-x+1/2, -y+1/2, z-1/2'
'-x+1/2, y+1/2, -z-1/2'

loop_
_atom_site_label
_atom_site_type_symbol
_atom_site_fract_x
_atom_site_fract_y
_atom_site_fract_z
_atom_site_U_iso_or_equiv
_atom_site_adp_type
_atom_site_occupancy
_atom_site_symmetry_multiplicity
_atom_site_calc_flag
_atom_site_refinement_flags
_atom_site_disorder_assembly
_atom_site_disorder_group
Ce1 Ce 0.0000 0.39488(2) 0.2500 0.00674(13) Uani 1 4 d S . .
Rh2 Rh 0.0000 0.18149(4) 0.2500 0.0069(2) Uani 0.762(4) 4 d SP . .
RH21 Si 0.0000 0.18149(4) 0.2500 0.0069(2) Uani 0.24 4 d SP . .
Si3 Si 0.0000 0.03755(14) 0.2500 0.0098(4) Uani 1 4 d S . .
Si4 Si 0.0000 0.74934(13) 0.2500 0.0077(4) Uani 1 4 d S . .

loop_
_atom_site_aniso_label
_atom_site_aniso_U_11
_atom_site_aniso_U_22
_atom_site_aniso_U_33
_atom_site_aniso_U_23
_atom_site_aniso_U_13
_atom_site_aniso_U_12
Ce1 0.00705(18) 0.00633(18) 0.00683(19) 0.000 0.000 0.000
Rh2 0.0072(3) 0.0075(3) 0.0058(3) 0.000 0.000 0.000
RH21 0.0072(3) 0.0075(3) 0.0058(3) 0.000 0.000 0.000
Si3 0.0094(9) 0.0121(9) 0.0079(9) 0.000 0.000 0.000
Si4 0.0095(8) 0.0066(8) 0.0069(8) 0.000 0.000 0.000

loop_
_atom_type_symbol
_atom_type_description
_atom_type_scat_dispersion_real
_atom_type_scat_dispersion_imag
_atom_type_scat_source
Ce Ce -0.2486 2.6331 'International Tables Vol C Tables 4.2.6.8 and 6.1.1.4'
Rh Rh -1.1178 0.9187 'International Tables Vol C Tables 4.2.6.8 and 6.1.1.4'
Si Si 0.0817 0.0704 'International Tables Vol C Tables 4.2.6.8 and 6.1.1.4'

loop_
_geom_angle_atom_site_label_1
_geom_angle_atom_site_label_2
_geom_angle_atom_site_label_3
_geom_angle
_geom_angle_site_symmetry_1
_geom_angle_site_symmetry_3
Si3 Ce1 Si3 138.40(8) 13_556 13_455
Si3 Ce1 Si3 83.73(3) 13_556 13_456
Si3 Ce1 Si3 81.78(3) 13_455 13_456
Si3 Ce1 Si3 81.78(3) 13_556 13
Si3 Ce1 Si3 83.73(3) 13_455 13
Si3 Ce1 Si3 138.40(8) 13_456 13
Si3 Ce1 Si4 134.16(3) 13_556 9_565
Si3 Ce1 Si4 80.84(4) 13_455 9_565
Si3 Ce1 Si4 134.16(3) 13_456 9_565
Si3 Ce1 Si4 80.84(4) 13 9_565
Si3 Ce1 Si4 80.84(4) 13_556 9_566
Si3 Ce1 Si4 134.16(3) 13_455 9_566
Si3 Ce1 Si4 80.84(4) 13_456 9_566
Si3 Ce1 Si4 134.16(3) 13 9_566
Si4 Ce1 Si4 81.64(5) 9_565 9_566
Si3 Ce1 Si3 44.85(4) 13_556 5
Si3 Ce1 Si3 100.281(16) 13_455 5
Si3 Ce1 Si3 100.281(16) 13_456 5
Si3 Ce1 Si3 44.85(4) 13 5
Si4 Ce1 Si3 124.42(2) 9_565 5
Si4 Ce1 Si3 124.42(2) 9_566 5
Si3 Ce1 Si3 100.281(16) 13_556 5_455
Si3 Ce1 Si3 44.85(4) 13_455 5_455
Si3 Ce1 Si3 44.85(4) 13_456 5_455
Si3 Ce1 Si3 100.281(16) 13 5_455
Si4 Ce1 Si3 124.42(2) 9_565 5_455
Si4 Ce1 Si3 124.42(2) 9_566 5_455
Si3 Ce1 Si3 83.35(6) 5 5_455
Si3 Ce1 Si4 134.94(3) 13_556 5_445
Si3 Ce1 Si4 80.14(4) 13_455 5_445
Si3 Ce1 Si4 80.14(4) 13_456 5_445
Si3 Ce1 Si4 134.94(3) 13 5_445
Si4 Ce1 Si4 55.234(6) 9_565 5_445
Si4 Ce1 Si4 55.234(6) 9_566 5_445
Si3 Ce1 Si4 179.43(4) 5 5_445
Si3 Ce1 Si4 97.22(4) 5_455 5_445
Si3 Ce1 Si4 80.14(4) 13_556 5_545
Si3 Ce1 Si4 134.94(3) 13_455 5_545
Si3 Ce1 Si4 134.94(3) 13_456 5_545
Si3 Ce1 Si4 80.14(4) 13 5_545
Si4 Ce1 Si4 55.234(6) 9_565 5_545
Si4 Ce1 Si4 55.234(6) 9_566 5_545
Si3 Ce1 Si4 97.22(4) 5 5_545
Si3 Ce1 Si4 179.43(4) 5_455 5_545
Si4 Ce1 Si4 82.22(5) 5_445 5_545
Si3 Ce1 Rh2 177.57(4) 13_556 13_455
Si3 Ce1 Rh2 44.04(4) 13_455 13_455
Si3 Ce1 Rh2 97.092(15) 13_456 13_455
Si3 Ce1 Rh2 99.017(15) 13 13_455
Si4 Ce1 Rh2 44.017(12) 9_565 13_455
Si4 Ce1 Rh2 97.01(2) 9_566 13_455
Si3 Ce1 Rh2 136.957(13) 5 13_455
Si3 Ce1 Rh2 81.86(2) 5_455 13_455
Si4 Ce1 Rh2 43.234(12) 5_445 13_455
Si4 Ce1 Rh2 97.71(2) 5_545 13_455
Si3 Ce1 RH21 177.57(4) 13_556 13_455
Si3 Ce1 RH21 44.04(4) 13_455 13_455
Si3 Ce1 RH21 97.092(15) 13_456 13_455
Si3 Ce1 RH21 99.017(15) 13 13_455
Si4 Ce1 RH21 44.017(12) 9_565 13_455
Si4 Ce1 RH21 97.01(2) 9_566 13_455
Si3 Ce1 RH21 136.957(13) 5 13_455
Si3 Ce1 RH21 81.86(2) 5_455 13_455
Si4 Ce1 RH21 43.234(12) 5_445 13_455
Si4 Ce1 RH21 97.71(2) 5_545 13_455
Rh2 Ce1 RH21 0.0 13_455 13_455
Si4 Rh2 Si4 121.91(9) 9_566 9_565
Si4 Rh2 Si4 76.776(12) 9_566 5_545
Si4 Rh2 Si4 76.776(12) 9_565 5_545
Si4 Rh2 Si4 76.776(12) 9_566 5_445
Si4 Rh2 Si4 76.776(12) 9_565 5_445
Si4 Rh2 Si4 123.78(9) 5_545 5_445
Si4 Rh2 Si3 119.04(5) 9_566 .
Si4 Rh2 Si3 119.04(5) 9_565 .
Si4 Rh2 Si3 118.11(5) 5_545 .
Si4 Rh2 Si3 118.11(5) 5_445 .
Si4 Rh2 Ce1 138.942(4) 9_566 13_455
Si4 Rh2 Ce1 68.22(3) 9_565 13_455
Si4 Rh2 Ce1 139.864(4) 5_545 13_455
Si4 Rh2 Ce1 66.87(3) 5_445 13_455
Si3 Rh2 Ce1 66.765(12) . 13_455
Si4 Rh2 Ce1 68.22(3) 9_566 13_556
Si4 Rh2 Ce1 138.942(4) 9_565 13_556
Si4 Rh2 Ce1 66.87(3) 5_545 13_556
Si4 Rh2 Ce1 139.864(4) 5_445 13_556
Si3 Rh2 Ce1 66.766(12) . 13_556
Ce1 Rh2 Ce1 133.53(2) 13_455 13_556
Si4 Rh2 Ce1 68.22(3) 9_566 13_456
Si4 Rh2 Ce1 138.942(4) 9_565 13_456
Si4 Rh2 Ce1 139.864(4) 5_545 13_456
Si4 Rh2 Ce1 66.87(3) 5_445 13_456
Si3 Rh2 Ce1 66.765(12) . 13_456
Ce1 Rh2 Ce1 80.097(9) 13_455 13_456
Ce1 Rh2 Ce1 81.994(9) 13_556 13_456
Si4 Rh2 Ce1 138.942(4) 9_566 13
Si4 Rh2 Ce1 68.22(3) 9_565 13
Si4 Rh2 Ce1 66.87(3) 5_545 13
Si4 Rh2 Ce1 139.864(4) 5_445 13
Si3 Rh2 Ce1 66.765(12) . 13
Ce1 Rh2 Ce1 81.994(9) 13_455 13
Ce1 Rh2 Ce1 80.097(9) 13_556 13
Ce1 Rh2 Ce1 133.53(2) 13_456 13
Si4 Rh2 Ce1 60.96(5) 9_566 .
Si4 Rh2 Ce1 60.96(5) 9_565 .
Si4 Rh2 Ce1 61.89(5) 5_545 .
Si4 Rh2 Ce1 61.89(5) 5_445 .
Si3 Rh2 Ce1 180.0 . .
Ce1 Rh2 Ce1 113.235(12) 13_455 .
Ce1 Rh2 Ce1 113.234(12) 13_556 .
Ce1 Rh2 Ce1 113.235(12) 13_456 .
Ce1 Rh2 Ce1 113.235(12) 13 .
Rh2 Si3 Si3 121.09(9) . 9
Rh2 Si3 Si3 121.09(9) . 9_556
Si3 Si3 Si3 117.83(18) 9 9_556
Rh2 Si3 Ce1 69.20(4) . 13_556
Si3 Si3 Ce1 138.07(2) 9 13_556
Si3 Si3 Ce1 67.84(4) 9_556 13_556
Rh2 Si3 Ce1 69.20(4) . 13_455
Si3 Si3 Ce1 67.84(4) 9 13_455
Si3 Si3 Ce1 138.07(2) 9_556 13_455
Ce1 Si3 Ce1 138.40(8) 13_556 13_455
Rh2 Si3 Ce1 69.20(4) . 13
Si3 Si3 Ce1 67.84(4) 9 13
Si3 Si3 Ce1 138.07(2) 9_556 13
Ce1 Si3 Ce1 81.78(3) 13_556 13
Ce1 Si3 Ce1 83.73(3) 13_455 13
Rh2 Si3 Ce1 69.20(4) . 13_456
Si3 Si3 Ce1 138.07(2) 9 13_456
Si3 Si3 Ce1 67.84(4) 9_556 13_456
Ce1 Si3 Ce1 83.73(3) 13_556 13_456
Ce1 Si3 Ce1 81.78(3) 13_455 13_456
Ce1 Si3 Ce1 138.40(8) 13 13_456
Rh2 Si3 Ce1 138.33(3) . 5_445
Si3 Si3 Ce1 67.32(7) 9 5_445
Si3 Si3 Ce1 67.32(7) 9_556 5_445
Ce1 Si3 Ce1 135.15(4) 13_556 5_445
Ce1 Si3 Ce1 79.719(16) 13_455 5_445
Ce1 Si3 Ce1 135.15(4) 13 5_445
Ce1 Si3 Ce1 79.719(16) 13_456 5_445
Rh2 Si3 Ce1 138.33(3) . 5_545
Si3 Si3 Ce1 67.32(7) 9 5_545
Si3 Si3 Ce1 67.32(7) 9_556 5_545
Ce1 Si3 Ce1 79.719(16) 13_556 5_545
Ce1 Si3 Ce1 135.15(4) 13_455 5_545
Ce1 Si3 Ce1 79.719(16) 13 5_545
Ce1 Si3 Ce1 135.15(4) 13_456 5_545
Ce1 Si3 Ce1 83.35(6) 5_445 5_545
RH21 Si4 Rh2 0.00(3) 9_566 9_566
RH21 Si4 RH21 121.91(9) 9_566 9_565
Rh2 Si4 RH21 121.91(9) 9_566 9_565
RH21 Si4 Rh2 121.91(9) 9_566 9_565
Rh2 Si4 Rh2 121.91(9) 9_566 9_565
RH21 Si4 Rh2 0.00(3) 9_565 9_565
RH21 Si4 RH21 103.224(12) 9_566 5_455
Rh2 Si4 RH21 103.224(12) 9_566 5_455
RH21 Si4 RH21 103.224(12) 9_565 5_455
Rh2 Si4 RH21 103.224(12) 9_565 5_455
RH21 Si4 Rh2 103.224(12) 9_566 5_455
Rh2 Si4 Rh2 103.224(12) 9_566 5_455
RH21 Si4 Rh2 103.224(12) 9_565 5_455
Rh2 Si4 Rh2 103.224(12) 9_565 5_455
RH21 Si4 Rh2 0.0 5_455 5_455
RH21 Si4 RH21 103.224(12) 9_566 5
Rh2 Si4 RH21 103.224(12) 9_566 5
RH21 Si4 RH21 103.224(12) 9_565 5
Rh2 Si4 RH21 103.224(12) 9_565 5
RH21 Si4 RH21 123.78(9) 5_455 5
Rh2 Si4 RH21 123.78(9) 5_455 5
RH21 Si4 Rh2 103.224(12) 9_566 5
Rh2 Si4 Rh2 103.224(12) 9_566 5
RH21 Si4 Rh2 103.224(12) 9_565 5
Rh2 Si4 Rh2 103.224(12) 9_565 5
RH21 Si4 Rh2 123.78(9) 5_455 5
Rh2 Si4 Rh2 123.78(9) 5_455 5
RH21 Si4 Rh2 0.00(3) 5 5
RH21 Si4 Ce1 159.86(7) 9_566 9_565
Rh2 Si4 Ce1 159.86(7) 9_566 9_565
RH21 Si4 Ce1 78.23(3) 9_565 9_565
Rh2 Si4 Ce1 78.23(3) 9_565 9_565
RH21 Si4 Ce1 69.11(4) 5_455 9_565
Rh2 Si4 Ce1 69.11(4) 5_455 9_565
RH21 Si4 Ce1 69.11(4) 5 9_565
Rh2 Si4 Ce1 69.11(4) 5 9_565
RH21 Si4 Ce1 78.23(3) 9_566 9_566
Rh2 Si4 Ce1 78.23(3) 9_566 9_566
RH21 Si4 Ce1 159.86(7) 9_565 9_566
Rh2 Si4 Ce1 159.86(7) 9_565 9_566
RH21 Si4 Ce1 69.11(4) 5_455 9_566
Rh2 Si4 Ce1 69.11(4) 5_455 9_566
RH21 Si4 Ce1 69.11(4) 5 9_566
Rh2 Si4 Ce1 69.11(4) 5 9_566
Ce1 Si4 Ce1 81.64(5) 9_565 9_566
RH21 Si4 Ce1 68.54(4) 9_566 5
Rh2 Si4 Ce1 68.54(4) 9_566 5
RH21 Si4 Ce1 68.54(4) 9_565 5
Rh2 Si4 Ce1 68.54(4) 9_565 5
RH21 Si4 Ce1 159.22(7) 5_455 5
Rh2 Si4 Ce1 159.22(7) 5_455 5
RH21 Si4 Ce1 77.00(2) 5 5
Rh2 Si4 Ce1 77.00(2) 5 5
Ce1 Si4 Ce1 124.766(6) 9_565 5
Ce1 Si4 Ce1 124.766(6) 9_566 5
RH21 Si4 Ce1 68.54(4) 9_566 5_455
Rh2 Si4 Ce1 68.54(4) 9_566 5_455
RH21 Si4 Ce1 68.54(4) 9_565 5_455
Rh2 Si4 Ce1 68.54(4) 9_565 5_455
RH21 Si4 Ce1 77.00(2) 5_455 5_455
Rh2 Si4 Ce1 77.00(2) 5_455 5_455
RH21 Si4 Ce1 159.22(7) 5 5_455
Rh2 Si4 Ce1 159.22(7) 5 5_455
Ce1 Si4 Ce1 124.766(6) 9_565 5_455
Ce1 Si4 Ce1 124.766(6) 9_566 5_455
Ce1 Si4 Ce1 82.22(5) 5 5_455

loop_
_geom_bond_atom_site_label_1
_geom_bond_atom_site_label_2
_geom_bond_distance
_geom_bond_site_symmetry_2
Ce1 Si3 3.1919(8) 13_556
Ce1 Si3 3.1919(8) 13_455
Ce1 Si3 3.1919(8) 13_456
Ce1 Si3 3.1919(8) 13
Ce1 Si4 3.1964(16) 9_565
Ce1 Si4 3.1964(16) 9_566
Ce1 Si3 3.2039(18) 5
Ce1 Si3 3.2039(18) 5_455
Ce1 Si4 3.2400(16) 5_445
Ce1 Si4 3.2400(16) 5_545
Ce1 Rh2 3.2472(3) 13_455
Ce1 RH21 3.2472(3) 13_455
Rh2 Si4 2.3899(11) 9_566
Rh2 Si4 2.3899(11) 9_565
Rh2 Si4 2.4151(10) 5_545
Rh2 Si4 2.4151(10) 5_445
Rh2 Si3 2.414(2) .
Rh2 Ce1 3.2472(3) 13_455
Rh2 Ce1 3.2472(3) 13_556
Rh2 Ce1 3.2472(3) 13_456
Rh2 Ce1 3.2472(3) 13
Si3 Si3 2.440(2) 9
Si3 Si3 2.440(2) 9_556
Si3 Ce1 3.1919(8) 13_556
Si3 Ce1 3.1919(8) 13_455
Si3 Ce1 3.1919(8) 13
Si3 Ce1 3.1919(8) 13_456
Si3 Ce1 3.2039(18) 5_445
Si3 Ce1 3.2039(18) 5_545
Si4 RH21 2.3899(11) 9_566
Si4 Rh2 2.3899(11) 9_566
Si4 RH21 2.3899(11) 9_565
Si4 Rh2 2.3899(11) 9_565
Si4 RH21 2.4151(10) 5_455
Si4 Rh2 2.4151(10) 5_455
Si4 RH21 2.4151(10) 5
Si4 Rh2 2.4151(10) 5
Si4 Ce1 3.1964(16) 9_565
Si4 Ce1 3.1964(16) 9_566
Si4 Ce1 3.2400(16) 5
Si4 Ce1 3.2400(16) 5_455
